data_1551488
loop_
_publ_author_name
'Jackson D. Megiatto Jr'
'Dalvin D. Mendez-Hernandez'
'Marely E. Tejeda-Ferrari'
'Anne-Lucie Teillout'
'Manuel J. Llansola-Portoles'
'Gerdenis Kodis'
'Oleg G. Poluektov'
'Tijana Rajh'
'Vladimiro Mujica'
'Thomas L. Groy'
'Devens Gust'
'Thomas A. Moore'
'Ana L. Moore'

_publ_section_title
;
 A bioinspired redox relay that mimics radical interactions of the Tyr-His
 pairs of photosystem II
;
_journal_name_full 'Nature Chemistry'
_journal_page_first 423
_journal_page_last 428
_journal_paper_doi 10.1038/nchem.1862
_journal_volume 6
_journal_year 2014
_chemical_formula_moiety 'C57 H33 F10 N6 O3'
_chemical_formula_sum 'C57 H33 F10 N6 O3'
_chemical_formula_weight 1039.89
_space_group_crystal_system monoclinic
_space_group_IT_number 13
_space_group_name_Hall '-P 2yc'
_space_group_name_H-M_alt 'P 1 2/c 1'
_atom_sites_solution_hydrogens geom
_atom_sites_solution_primary direct
_atom_sites_solution_secondary difmap
_cell_angle_alpha 90
_cell_angle_beta 101.580(3)
_cell_angle_gamma 90
_cell_formula_units_Z 4
_cell_length_a 19.934(4)
_cell_length_b 10.691(2)
_cell_length_c 29.550(7)
_cell_measurement_reflns_used 3448
_cell_measurement_temperature 123.(2)
_cell_measurement_theta_max 20.0493
_cell_measurement_theta_min 2.2174
_cell_volume 6169(2)
_computing_cell_refinement 'SAINT V7.68A (Bruker AXS, 2009)'
_computing_data_collection 'Bruker Instrument Service v2010, 9, 0, 0 (Bruker AXS, 2010)'
_computing_data_reduction 'SAINT V7.68A (Bruker AXS, 2009)'
_computing_molecular_graphics 'XShell ver. 6.3.1 (Bruker AXS, 2004)'
_computing_publication_material 'Bruker APEX2 v2010.9-1 (Bruker AXS, 2010)'
_computing_structure_refinement 'SHELXL-97 (Sheldrick, 2008)'
_computing_structure_solution 'SHELXS-97 (Sheldrick, 2008)'
_diffrn_ambient_temperature 123.(2)
_diffrn_detector_area_resol_mean 8.3330
_diffrn_measured_fraction_theta_full 0.994
_diffrn_measured_fraction_theta_max 0.994
_diffrn_measurement_device_type 'Bruker Smart APEX'
_diffrn_measurement_method '\w and \f scans'
_diffrn_radiation_monochromator graphite
_diffrn_radiation_type MoK\a
_diffrn_radiation_wavelength 0.71073
_diffrn_reflns_av_R_equivalents 0.0906
_diffrn_reflns_av_sigmaI/netI 0.0857
_diffrn_reflns_limit_h_max 23
_diffrn_reflns_limit_h_min -23
_diffrn_reflns_limit_k_max 12
_diffrn_reflns_limit_k_min -12
_diffrn_reflns_limit_l_max 34
_diffrn_reflns_limit_l_min -35
_diffrn_reflns_number 47693
_diffrn_reflns_theta_full 25.10
_diffrn_reflns_theta_max 25.10
_diffrn_reflns_theta_min 1.90
_diffrn_source_type 'sealed tube'
_exptl_absorpt_coefficient_mu 0.091
_exptl_absorpt_correction_T_max 0.99
_exptl_absorpt_correction_T_min 0.76
_exptl_absorpt_correction_type multi-scan
_exptl_absorpt_process_details 'SADABS Version 2008/1 (Bruker AXS, 2008)'
_exptl_crystal_colour 'clear dark red'
_exptl_crystal_density_diffrn 1.120
_exptl_crystal_density_method 'not measured'
_exptl_crystal_description needle
_exptl_crystal_F_000 2124
_exptl_crystal_size_max 0.480
_exptl_crystal_size_mid 0.210
_exptl_crystal_size_min 0.070
_refine_diff_density_max 0.323
_refine_diff_density_min -0.395
_refine_ls_extinction_method none
_refine_ls_goodness_of_fit_ref 0.978
_refine_ls_hydrogen_treatment constr
_refine_ls_matrix_type full
_refine_ls_number_parameters 693
_refine_ls_number_reflns 10916
_refine_ls_number_restraints 0
_refine_ls_restrained_S_all 0.978
_refine_ls_R_factor_all 0.1501
_refine_ls_R_factor_gt 0.0774
_refine_ls_shift/su_max 0.001
_refine_ls_shift/su_mean 0.000
_refine_ls_structure_factor_coef Fsqd
_refine_ls_weighting_details 'calc w=1/[\s^2^(Fo^2^)+(0.1209P)^2^+0.0000P] where P=(Fo^2^+2Fc^2^)/3'
_refine_ls_weighting_scheme calc
_refine_ls_wR_factor_gt 0.1946
_refine_ls_wR_factor_ref 0.2276
_reflns_number_gt 5465
_reflns_number_total 10916
_reflns_threshold_expression >2sigma(I)
_cod_data_source_file nchem.1862-s2.cif
_cod_data_source_block dyad-2
_cod_original_cell_volume 6169.(2)
_cod_database_code 1551488

loop_
_space_group_symop_operation_xyz
'x, y, z'
'-x, y, -z+1/2'
'-x, -y, -z'
'x, -y, z-1/2'

loop_
_atom_site_type_symbol
_atom_site_label
_atom_site_fract_x
_atom_site_fract_y
_atom_site_fract_z
_atom_site_U_iso_or_equiv
_atom_site_adp_type
_atom_site_calc_flag
_atom_site_refinement_flags
_atom_site_occupancy
_atom_site_disorder_assembly
_atom_site_disorder_group
F F1 0.73621(13) 0.5834(3) -0.08095(10) 0.0702(8) Uani d . 1 . .
F F2 0.76968(15) 0.5159(3) -0.16132(11) 0.0934(10) Uani d . 1 . .
F F3 0.76791(13) 0.6877(4) -0.22952(9) 0.0948(11) Uani d . 1 . .
F F4 0.73458(12) 0.9256(3) -0.21634(9) 0.0833(10) Uani d . 1 . .
F F5 0.70078(12) 0.9944(3) -0.13589(9) 0.0693(8) Uani d . 1 . .
F F6 0.61751(14) 1.3111(3) 0.15356(10) 0.0752(8) Uani d . 1 . .
F F7 0.59374(17) 1.4134(4) 0.23226(12) 0.1133(13) Uani d . 1 . .
F F8 0.56954(13) 1.2663(4) 0.30166(9) 0.1165(14) Uani d . 1 . .
F F9 0.57048(13) 1.0164(4) 0.29221(9) 0.1066(13) Uani d . 1 . .
F F10 0.59588(13) 0.9121(3) 0.21475(9) 0.0754(8) Uani d . 1 . .
O O1 1.10407(12) 1.1967(3) 0.13472(9) 0.0496(7) Uani d . 1 . .
H H1 1.1085 1.2672 0.1231 0.074 Uiso calc R 1 . .
O O2 0.25113(16) 0.4226(3) -0.03271(17) 0.1049(16) Uani d . 1 . .
O O3 0.18876(14) 0.5911(3) -0.03774(12) 0.0664(9) Uani d . 1 . .
N N1 0.61115(13) 0.8308(3) -0.01447(10) 0.0360(8) Uani d . 1 . .
N N2 0.57835(14) 0.9298(3) 0.06902(10) 0.0367(8) Uani d . 1 . .
H H2A 0.6154 0.9262 0.0572 0.044 Uiso calc R 1 . .
N N3 0.71975(14) 1.0171(3) 0.09885(10) 0.0370(8) Uani d . 1 . .
N N4 0.74885(14) 0.9359(3) 0.01217(10) 0.0381(8) Uani d . 1 . .
H H4A 0.7124 0.9363 0.0247 0.046 Uiso calc R 1 . .
N N5 1.07442(15) 1.3964(3) 0.08522(12) 0.0501(9) Uani d . 1 . .
N N6 0.96380(17) 1.4479(3) 0.05989(13) 0.0559(10) Uani d . 1 . .
C C1 0.63648(18) 0.7994(4) -0.05280(13) 0.0411(10) Uani d . 1 . .
C C2 0.58396(18) 0.7292(4) -0.08323(14) 0.0449(10) Uani d . 1 . .
H H2 0.587 0.6956 -0.1125 0.054 Uiso calc R 1 . .
C C3 0.53004(18) 0.7203(4) -0.06256(13) 0.0439(10) Uani d . 1 . .
H H3 0.4883 0.6784 -0.0749 0.053 Uiso calc R 1 . .
C C4 0.54524(17) 0.7834(3) -0.01930(12) 0.0360(9) Uani d . 1 . .
C C5 0.50145(17) 0.8039(3) 0.01123(13) 0.0348(9) Uani d . 1 . .
C C6 0.51695(17) 0.8771(4) 0.05146(12) 0.0354(9) Uani d . 1 . .
C C7 0.46872(19) 0.9084(4) 0.08045(13) 0.0419(10) Uani d . 1 . .
H H7 0.422 0.8839 0.0756 0.05 Uiso calc R 1 . .
C C8 0.50212(19) 0.9782(4) 0.11512(13) 0.0446(10) Uani d . 1 . .
H H8 0.4837 1.0136 0.1395 0.054 Uiso calc R 1 . .
C C9 0.57162(18) 0.9895(4) 0.10855(13) 0.0379(9) Uani d . 1 . .
C C10 0.62423(18) 1.0499(4) 0.13967(13) 0.0414(10) Uani d . 1 . .
C C11 0.69285(18) 1.0594(4) 0.13503(13) 0.0402(10) Uani d . 1 . .
C C12 0.74705(19) 1.1169(4) 0.16806(14) 0.0491(11) Uani d . 1 . .
H H12 0.743 1.1531 0.1967 0.059 Uiso calc R 1 . .
C C13 0.80484(19) 1.1097(4) 0.15069(13) 0.0452(10) Uani d . 1 . .
H H13 0.8488 1.1391 0.1653 0.054 Uiso calc R 1 . .
C C14 0.78811(17) 1.0501(4) 0.10661(13) 0.0371(9) Uani d . 1 . .
C C15 0.83162(17) 1.0312(3) 0.07579(13) 0.0361(9) Uani d . 1 . .
C C16 0.81285(17) 0.9806(3) 0.03143(13) 0.0368(9) Uani d . 1 . .
C C17 0.85827(18) 0.9634(4) -0.00008(13) 0.0409(10) Uani d . 1 . .
H H17 0.9054 0.9851 0.0054 0.049 Uiso calc R 1 . .
C C18 0.82205(18) 0.9111(4) -0.03877(14) 0.0431(10) Uani d . 1 . .
H H18 0.838 0.8913 -0.0661 0.052 Uiso calc R 1 . .
C C19 0.75312(17) 0.8910(4) -0.03027(14) 0.0407(10) Uani d . 1 . .
C C20 0.70114(18) 0.8291(4) -0.06087(13) 0.0447(10) Uani d . 1 . .
C C21 0.71696(18) 0.7906(5) -0.10612(14) 0.0471(11) Uani d . 1 . .
C C22 0.7349(2) 0.6710(5) -0.11372(16) 0.0580(13) Uani d . 1 . .
C C23 0.7516(2) 0.6340(6) -0.1550(2) 0.0648(14) Uani d . 1 . .
C C24 0.7510(2) 0.7197(7) -0.18879(17) 0.0685(16) Uani d . 1 . .
C C25 0.7348(2) 0.8406(7) -0.18220(16) 0.0664(15) Uani d . 1 . .
C C26 0.71716(19) 0.8739(5) -0.14138(15) 0.0514(12) Uani d . 1 . .
C C27 0.60716(18) 1.1078(5) 0.18134(14) 0.0464(11) Uani d . 1 . .
C C28 0.6064(2) 1.2345(5) 0.18734(16) 0.0580(13) Uani d . 1 . .
C C29 0.5936(2) 1.2882(7) 0.2277(2) 0.0776(17) Uani d . 1 . .
C C30 0.5814(2) 1.2158(8) 0.26277(19) 0.079(2) Uani d . 1 . .
C C31 0.5816(2) 1.0912(8) 0.25766(16) 0.078(2) Uani d . 1 . .
C C32 0.5945(2) 1.0384(6) 0.21752(16) 0.0591(13) Uani d . 1 . .
C C33 0.43409(17) 0.7365(4) 0.00109(12) 0.0374(9) Uani d . 1 . .
C C34 0.3737(2) 0.7991(4) -0.01499(17) 0.0711(15) Uani d . 1 . .
H H34 0.3739 0.8871 -0.0194 0.085 Uiso calc R 1 . .
C C35 0.3125(2) 0.7333(5) -0.02474(18) 0.0707(15) Uani d . 1 . .
H H35 0.2711 0.7775 -0.036 0.085 Uiso calc R 1 . .
C C36 0.30997(18) 0.6085(4) -0.01864(13) 0.0401(10) Uani d . 1 . .
C C37 0.3702(2) 0.5460(5) -0.0017(2) 0.0772(17) Uani d . 1 . .
H H37 0.3702 0.4581 0.0028 0.093 Uiso calc R 1 . .
C C38 0.4305(2) 0.6124(4) 0.00863(19) 0.0705(16) Uani d . 1 . .
H H38 0.4714 0.569 0.0217 0.085 Uiso calc R 1 . .
C C39 0.2437(2) 0.5414(4) -0.03048(14) 0.0460(11) Uani d . 1 . .
C C40 0.1876(3) 0.3510(5) -0.0423(3) 0.145(4) Uani d . 1 . .
H H40A 0.1679 0.3478 -0.0145 0.217 Uiso calc R 1 . .
H H40B 0.197 0.2658 -0.0515 0.217 Uiso calc R 1 . .
H H40C 0.155 0.3913 -0.0673 0.217 Uiso calc R 1 . .
C C41 0.90471(17) 1.0755(4) 0.09105(12) 0.0371(9) Uani d . 1 . .
C C42 0.95144(18) 1.0037(4) 0.12105(13) 0.0414(10) Uani d . 1 . .
H H42 0.9371 0.9257 0.1312 0.05 Uiso calc R 1 . .
C C43 1.01904(18) 1.0421(4) 0.13683(13) 0.0417(10) Uani d . 1 . .
C C44 1.03811(17) 1.1571(4) 0.12131(13) 0.0385(10) Uani d . 1 . .
C C45 0.99067(18) 1.2325(4) 0.09248(13) 0.0408(10) Uani d . 1 . .
C C46 0.92391(18) 1.1890(4) 0.07797(13) 0.0425(10) Uani d . 1 . .
H H46 0.8913 1.24 0.0585 0.051 Uiso calc R 1 . .
C C47 1.06948(19) 0.9617(4) 0.17212(14) 0.0522(11) Uani d . 1 . .
C C48 1.0364(2) 0.8415(5) 0.18425(19) 0.0831(18) Uani d . 1 . .
H H48A 1.0206 0.7924 0.1561 0.125 Uiso calc R 1 . .
H H48B 0.9973 0.8618 0.1984 0.125 Uiso calc R 1 . .
H H48C 1.0699 0.7928 0.206 0.125 Uiso calc R 1 . .
C C49 1.0926(2) 1.0386(5) 0.21686(15) 0.0667(14) Uani d . 1 . .
H H49A 1.1248 0.9892 0.2393 0.1 Uiso calc R 1 . .
H H49B 1.0525 1.0598 0.2299 0.1 Uiso calc R 1 . .
H H49C 1.115 1.1157 0.2097 0.1 Uiso calc R 1 . .
C C50 1.1309(2) 0.9256(5) 0.15242(17) 0.0645(13) Uani d . 1 . .
H H50A 1.1632 0.8784 0.1755 0.097 Uiso calc R 1 . .
H H50B 1.1533 1.0013 0.144 0.097 Uiso calc R 1 . .
H H50C 1.1161 0.8738 0.1249 0.097 Uiso calc R 1 . .
C C51 1.0096(2) 1.3572(4) 0.07912(14) 0.0470(11) Uani d . 1 . .
C C52 1.0025(2) 1.5523(4) 0.05325(17) 0.0582(12) Uani d . 1 . .
C C53 0.9842(2) 1.6704(5) 0.03606(19) 0.0752(15) Uani d . 1 . .
H H53 0.9376 1.6932 0.0256 0.09 Uiso calc R 1 . .
C C54 1.0367(3) 1.7536(5) 0.03484(18) 0.0709(14) Uani d . 1 . .
H H54 1.0257 1.836 0.0237 0.085 Uiso calc R 1 . .
C C55 1.1048(2) 1.7210(5) 0.04931(17) 0.0639(13) Uani d . 1 . .
H H55 1.1396 1.7802 0.0473 0.077 Uiso calc R 1 . .
C C56 1.1224(2) 1.6042(4) 0.06656(16) 0.0569(12) Uani d . 1 . .
H H56 1.1691 1.5814 0.0764 0.068 Uiso calc R 1 . .
C C57 1.0707(2) 1.5196(4) 0.06943(15) 0.0506(11) Uani d . 1 . .

loop_
_atom_site_aniso_label
_atom_site_aniso_U_11
_atom_site_aniso_U_22
_atom_site_aniso_U_33
_atom_site_aniso_U_12
_atom_site_aniso_U_13
_atom_site_aniso_U_23
F1 0.0603(18) 0.0771(19) 0.0736(19) 0.0057(14) 0.0146(14) -0.0158(17)
F2 0.075(2) 0.121(3) 0.085(2) 0.0020(19) 0.0167(17) -0.035(2)
F3 0.0479(17) 0.183(3) 0.0509(17) -0.0095(18) 0.0045(13) -0.0312(19)
F4 0.0366(15) 0.164(3) 0.0444(15) -0.0140(16) -0.0046(11) 0.0104(19)
F5 0.0440(15) 0.101(2) 0.0570(17) -0.0008(15) -0.0033(12) 0.0143(16)
F6 0.0703(19) 0.0764(19) 0.0712(19) -0.0005(15) -0.0045(15) -0.0104(16)
F7 0.086(2) 0.137(3) 0.101(3) 0.029(2) -0.0182(19) -0.060(2)
F8 0.0394(16) 0.253(4) 0.0488(17) 0.034(2) -0.0099(13) -0.059(2)
F9 0.0397(16) 0.239(4) 0.0403(16) 0.000(2) 0.0050(12) 0.014(2)
F10 0.0508(17) 0.123(3) 0.0499(16) -0.0166(16) 0.0028(12) 0.0180(17)
O1 0.0232(14) 0.072(2) 0.0478(17) -0.0137(13) -0.0063(12) 0.0025(16)
O2 0.039(2) 0.042(2) 0.210(5) -0.0142(15) -0.030(2) 0.026(2)
O3 0.0216(16) 0.063(2) 0.104(3) -0.0039(14) -0.0112(15) 0.0109(18)
N1 0.0161(15) 0.053(2) 0.0373(18) -0.0006(14) 0.0003(13) 0.0037(16)
N2 0.0174(16) 0.050(2) 0.0408(19) -0.0043(14) 0.0014(13) 0.0037(16)
N3 0.0203(16) 0.055(2) 0.0331(18) -0.0044(14) -0.0010(13) 0.0083(16)
N4 0.0140(15) 0.061(2) 0.0368(19) -0.0035(14) -0.0020(13) 0.0065(17)
N5 0.0258(19) 0.065(3) 0.056(2) -0.0152(16) -0.0019(15) 0.0045(19)
N6 0.0310(19) 0.056(2) 0.076(3) -0.0092(17) -0.0021(17) 0.015(2)
C1 0.019(2) 0.060(3) 0.040(2) -0.0048(18) -0.0032(16) -0.001(2)
C2 0.024(2) 0.065(3) 0.042(2) -0.0044(19) -0.0034(17) -0.005(2)
C3 0.018(2) 0.062(3) 0.045(2) -0.0090(18) -0.0081(17) -0.003(2)
C4 0.023(2) 0.046(2) 0.035(2) -0.0048(17) -0.0045(16) 0.0101(19)
C5 0.0189(19) 0.042(2) 0.040(2) -0.0033(16) -0.0024(16) 0.0129(19)
C6 0.0213(19) 0.047(2) 0.035(2) -0.0071(17) -0.0024(16) 0.0079(19)
C7 0.022(2) 0.059(3) 0.042(2) -0.0047(18) -0.0001(17) 0.009(2)
C8 0.028(2) 0.069(3) 0.034(2) -0.004(2) -0.0011(17) 0.005(2)
C9 0.023(2) 0.054(3) 0.034(2) -0.0035(17) -0.0011(16) 0.008(2)
C10 0.024(2) 0.061(3) 0.036(2) -0.0036(18) -0.0033(17) 0.003(2)
C11 0.024(2) 0.057(3) 0.035(2) -0.0067(18) -0.0055(17) 0.006(2)
C12 0.025(2) 0.081(3) 0.037(2) -0.009(2) -0.0042(17) -0.006(2)
C13 0.022(2) 0.067(3) 0.042(2) -0.0062(19) -0.0048(17) 0.001(2)
C14 0.0153(19) 0.051(2) 0.042(2) -0.0004(16) -0.0028(16) 0.006(2)
C15 0.0189(19) 0.043(2) 0.041(2) -0.0026(16) -0.0067(16) 0.0081(19)
C16 0.0183(19) 0.045(2) 0.043(2) -0.0046(16) -0.0035(16) 0.0098(19)
C17 0.0201(19) 0.052(3) 0.047(2) -0.0093(17) -0.0009(17) 0.005(2)
C18 0.023(2) 0.063(3) 0.043(2) -0.0028(19) 0.0043(17) 0.002(2)
C19 0.0180(19) 0.055(3) 0.045(2) -0.0062(17) -0.0031(16) 0.006(2)
C20 0.021(2) 0.069(3) 0.041(2) 0.0027(19) -0.0016(17) 0.000(2)
C21 0.015(2) 0.079(3) 0.043(3) -0.002(2) -0.0048(17) -0.005(3)
C22 0.038(3) 0.094(4) 0.040(3) -0.004(3) 0.001(2) -0.004(3)
C23 0.034(3) 0.085(4) 0.072(4) -0.002(2) 0.002(2) -0.019(3)
C24 0.032(3) 0.130(5) 0.040(3) -0.014(3) -0.002(2) -0.030(4)
C25 0.025(2) 0.127(5) 0.040(3) -0.016(3) -0.010(2) 0.003(3)
C26 0.021(2) 0.087(4) 0.042(3) -0.002(2) -0.0004(18) -0.006(3)
C27 0.021(2) 0.077(3) 0.037(2) -0.004(2) -0.0027(17) -0.003(2)
C28 0.032(2) 0.088(4) 0.049(3) 0.002(2) -0.003(2) -0.017(3)
C29 0.038(3) 0.114(5) 0.069(4) 0.020(3) -0.016(3) -0.035(4)
C30 0.023(3) 0.166(7) 0.041(3) 0.017(3) -0.010(2) -0.029(4)
C31 0.018(2) 0.185(7) 0.029(3) 0.004(3) -0.0020(19) -0.006(4)
C32 0.022(2) 0.098(4) 0.053(3) -0.007(2) -0.0046(19) 0.005(3)
C33 0.0198(19) 0.051(3) 0.038(2) -0.0049(17) -0.0026(16) 0.0025(19)
C34 0.033(3) 0.063(3) 0.102(4) -0.011(2) -0.024(2) 0.034(3)
C35 0.026(2) 0.070(3) 0.103(4) -0.008(2) -0.019(2) 0.031(3)
C36 0.027(2) 0.044(3) 0.047(2) -0.0016(18) 0.0001(17) 0.011(2)
C37 0.030(3) 0.053(3) 0.136(5) -0.004(2) -0.012(3) 0.027(3)
C38 0.025(2) 0.047(3) 0.125(4) -0.006(2) -0.019(2) 0.022(3)
C39 0.027(2) 0.054(3) 0.051(3) -0.012(2) -0.0045(18) 0.015(2)
C40 0.045(3) 0.059(4) 0.292(10) -0.030(3) -0.058(4) 0.049(5)
C41 0.0188(19) 0.051(3) 0.038(2) -0.0058(17) -0.0023(16) 0.006(2)
C42 0.024(2) 0.055(3) 0.043(2) -0.0055(18) -0.0006(17) 0.005(2)
C43 0.019(2) 0.061(3) 0.041(2) -0.0027(18) -0.0035(16) -0.001(2)
C44 0.0180(19) 0.058(3) 0.038(2) -0.0106(18) 0.0020(16) -0.006(2)
C45 0.027(2) 0.049(3) 0.043(2) -0.0108(18) 0.0004(17) 0.001(2)
C46 0.021(2) 0.055(3) 0.047(2) -0.0032(18) -0.0029(17) 0.010(2)
C47 0.027(2) 0.073(3) 0.049(3) -0.005(2) -0.0103(18) 0.013(2)
C48 0.044(3) 0.093(4) 0.093(4) -0.009(3) -0.034(3) 0.043(3)
C49 0.039(3) 0.105(4) 0.049(3) -0.010(3) -0.009(2) 0.009(3)
C50 0.030(2) 0.080(3) 0.075(3) 0.007(2) -0.010(2) 0.001(3)
C51 0.031(2) 0.052(3) 0.056(3) -0.008(2) 0.0031(19) 0.002(2)
C52 0.041(3) 0.053(3) 0.078(3) -0.015(2) 0.006(2) 0.012(3)
C53 0.044(3) 0.075(4) 0.105(4) -0.010(3) 0.013(3) 0.010(3)
C54 0.059(3) 0.063(3) 0.091(4) -0.013(3) 0.013(3) 0.018(3)
C55 0.050(3) 0.066(3) 0.077(3) -0.019(2) 0.014(3) -0.001(3)
C56 0.039(3) 0.065(3) 0.065(3) -0.016(2) 0.005(2) -0.005(3)
C57 0.033(2) 0.060(3) 0.058(3) -0.015(2) 0.007(2) -0.004(2)

loop_
_atom_type_symbol
_atom_type_description
_atom_type_scat_dispersion_real
_atom_type_scat_dispersion_imag
_atom_type_scat_source
C C 0.0033 0.0016 'International Tables Vol C Tables 4.2.6.8 and 6.1.1.4'
H H 0.0000 0.0000 'International Tables Vol C Tables 4.2.6.8 and 6.1.1.4'
N N 0.0061 0.0033 'International Tables Vol C Tables 4.2.6.8 and 6.1.1.4'
O O 0.0106 0.0060 'International Tables Vol C Tables 4.2.6.8 and 6.1.1.4'
F F 0.0171 0.0103 'International Tables Vol C Tables 4.2.6.8 and 6.1.1.4'

loop_
_geom_angle_atom_site_label_1
_geom_angle_atom_site_label_2
_geom_angle_atom_site_label_3
_geom_angle_site_symmetry_1
_geom_angle_site_symmetry_3
_geom_angle
C44 O1 H1 . . 109.5
C39 O2 C40 . . 115.2(4)
C1 N1 C4 . . 108.9(3)
C6 N2 C9 . . 106.7(3)
C6 N2 H2A . . 126.7
C9 N2 H2A . . 126.7
C11 N3 C14 . . 108.4(3)
C19 N4 C16 . . 106.2(3)
C19 N4 H4A . . 126.9
C16 N4 H4A . . 126.9
C51 N5 C57 . . 105.4(3)
C51 N6 C52 . . 106.4(3)
N1 C1 C20 . . 126.3(3)
N1 C1 C2 . . 107.4(3)
C20 C1 C2 . . 126.2(4)
C3 C2 C1 . . 107.5(4)
C3 C2 H2 . . 126.3
C1 C2 H2 . . 126.3
C2 C3 C4 . . 109.2(3)
C2 C3 H3 . . 125.4
C4 C3 H3 . . 125.4
N1 C4 C5 . . 125.4(3)
N1 C4 C3 . . 107.0(3)
C5 C4 C3 . . 127.5(3)
C4 C5 C6 . . 125.2(3)
C4 C5 C33 . . 116.5(3)
C6 C5 C33 . . 118.2(3)
N2 C6 C5 . . 125.8(3)
N2 C6 C7 . . 109.5(3)
C5 C6 C7 . . 124.7(3)
C8 C7 C6 . . 107.2(3)
C8 C7 H7 . . 126.4
C6 C7 H7 . . 126.4
C7 C8 C9 . . 106.8(4)
C7 C8 H8 . . 126.6
C9 C8 H8 . . 126.6
N2 C9 C10 . . 126.0(3)
N2 C9 C8 . . 109.8(3)
C10 C9 C8 . . 124.1(4)
C11 C10 C9 . . 125.6(4)
C11 C10 C27 . . 116.2(3)
C9 C10 C27 . . 118.1(3)
N3 C11 C10 . . 126.5(3)
N3 C11 C12 . . 108.2(3)
C10 C11 C12 . . 125.3(4)
C13 C12 C11 . . 107.4(4)
C13 C12 H12 . . 126.3
C11 C12 H12 . . 126.3
C12 C13 C14 . . 108.1(3)
C12 C13 H13 . . 126.0
C14 C13 H13 . . 126.0
N3 C14 C15 . . 125.3(3)
N3 C14 C13 . . 107.9(3)
C15 C14 C13 . . 126.8(3)
C14 C15 C16 . . 125.8(3)
C14 C15 C41 . . 116.7(3)
C16 C15 C41 . . 117.5(3)
N4 C16 C15 . . 125.1(3)
N4 C16 C17 . . 109.9(3)
C15 C16 C17 . . 125.0(3)
C18 C17 C16 . . 107.7(3)
C18 C17 H17 . . 126.2
C16 C17 H17 . . 126.2
C17 C18 C19 . . 106.1(3)
C17 C18 H18 . . 126.9
C19 C18 H18 . . 126.9
N4 C19 C20 . . 126.0(3)
N4 C19 C18 . . 109.9(3)
C20 C19 C18 . . 124.0(4)
C1 C20 C19 . . 126.0(4)
C1 C20 C21 . . 117.4(3)
C19 C20 C21 . . 116.6(3)
C22 C21 C26 . . 116.4(4)
C22 C21 C20 . . 121.2(4)
C26 C21 C20 . . 122.4(4)
F1 C22 C21 . . 120.3(4)
F1 C22 C23 . . 117.5(5)
C21 C22 C23 . . 122.2(5)
F2 C23 C24 . . 119.8(5)
F2 C23 C22 . . 120.9(5)
C24 C23 C22 . . 119.2(5)
C23 C24 C25 . . 120.4(5)
C23 C24 F3 . . 121.2(6)
C25 C24 F3 . . 118.4(6)
C24 C25 F4 . . 119.8(5)
C24 C25 C26 . . 119.0(5)
F4 C25 C26 . . 121.2(6)
F5 C26 C25 . . 117.8(5)
F5 C26 C21 . . 119.4(4)
C25 C26 C21 . . 122.8(5)
C32 C27 C28 . . 115.4(5)
C32 C27 C10 . . 122.3(4)
C28 C27 C10 . . 122.2(4)
F6 C28 C27 . . 120.0(4)
F6 C28 C29 . . 118.1(5)
C27 C28 C29 . . 121.9(6)
F7 C29 C30 . . 119.2(6)
F7 C29 C28 . . 120.0(6)
C30 C29 C28 . . 120.8(6)
F8 C30 C31 . . 120.3(7)
F8 C30 C29 . . 121.3(7)
C31 C30 C29 . . 118.4(6)
C30 C31 F9 . . 119.9(6)
C30 C31 C32 . . 120.5(6)
F9 C31 C32 . . 119.6(7)
F10 C32 C27 . . 119.1(5)
F10 C32 C31 . . 117.9(5)
C27 C32 C31 . . 123.0(6)
C38 C33 C34 . . 117.6(4)
C38 C33 C5 . . 121.0(3)
C34 C33 C5 . . 121.4(4)
C33 C34 C35 . . 119.8(4)
C33 C34 H34 . . 120.1
C35 C34 H34 . . 120.1
C36 C35 C34 . . 121.8(4)
C36 C35 H35 . . 119.1
C34 C35 H35 . . 119.1
C35 C36 C37 . . 118.4(4)
C35 C36 C39 . . 120.2(4)
C37 C36 C39 . . 121.4(4)
C38 C37 C36 . . 119.3(4)
C38 C37 H37 . . 120.4
C36 C37 H37 . . 120.4
C33 C38 C37 . . 123.0(4)
C33 C38 H38 . . 118.5
C37 C38 H38 . . 118.5
O3 C39 O2 . . 122.7(4)
O3 C39 C36 . . 124.6(4)
O2 C39 C36 . . 112.7(4)
O2 C40 H40A . . 109.5
O2 C40 H40B . . 109.5
H40A C40 H40B . . 109.5
O2 C40 H40C . . 109.5
H40A C40 H40C . . 109.5
H40B C40 H40C . . 109.5
C46 C41 C42 . . 119.3(3)
C46 C41 C15 . . 120.5(3)
C42 C41 C15 . . 120.1(3)
C41 C42 C43 . . 122.2(4)
C41 C42 H42 . . 118.9
C43 C42 H42 . . 118.9
C44 C43 C42 . . 117.3(3)
C44 C43 C47 . . 121.8(3)
C42 C43 C47 . . 120.9(4)
O1 C44 C43 . . 119.3(3)
O1 C44 C45 . . 119.6(3)
C43 C44 C45 . . 121.0(3)
C46 C45 C44 . . 118.9(4)
C46 C45 C51 . . 120.2(4)
C44 C45 C51 . . 120.8(3)
C41 C46 C45 . . 121.3(4)
C41 C46 H46 . . 119.4
C45 C46 H46 . . 119.4
C50 C47 C48 . . 107.4(4)
C50 C47 C49 . . 109.9(3)
C48 C47 C49 . . 108.5(4)
C50 C47 C43 . . 110.4(4)
C48 C47 C43 . . 111.9(3)
C49 C47 C43 . . 108.7(4)
C47 C48 H48A . . 109.5
C47 C48 H48B . . 109.5
H48A C48 H48B . . 109.5
C47 C48 H48C . . 109.5
H48A C48 H48C . . 109.5
H48B C48 H48C . . 109.5
C47 C49 H49A . . 109.5
C47 C49 H49B . . 109.5
H49A C49 H49B . . 109.5
C47 C49 H49C . . 109.5
H49A C49 H49C . . 109.5
H49B C49 H49C . . 109.5
C47 C50 H50A . . 109.5
C47 C50 H50B . . 109.5
H50A C50 H50B . . 109.5
C47 C50 H50C . . 109.5
H50A C50 H50C . . 109.5
H50B C50 H50C . . 109.5
N5 C51 N6 . . 112.3(4)
N5 C51 C45 . . 123.0(4)
N6 C51 C45 . . 124.8(3)
C53 C52 C57 . . 121.5(4)
C53 C52 N6 . . 132.1(4)
C57 C52 N6 . . 106.3(4)
C54 C53 C52 . . 116.9(5)
C54 C53 H53 . . 121.5
C52 C53 H53 . . 121.5
C53 C54 C55 . . 122.2(5)
C53 C54 H54 . . 118.9
C55 C54 H54 . . 118.9
C56 C55 C54 . . 120.5(4)
C56 C55 H55 . . 119.8
C54 C55 H55 . . 119.8
C55 C56 C57 . . 118.7(4)
C55 C56 H56 . . 120.6
C57 C56 H56 . . 120.6
C56 C57 C52 . . 120.1(4)
C56 C57 N5 . . 130.3(4)
C52 C57 N5 . . 109.5(3)

loop_
_geom_bond_atom_site_label_1
_geom_bond_atom_site_label_2
_geom_bond_site_symmetry_2
_geom_bond_distance
F1 C22 . 1.344(5)
F2 C23 . 1.337(6)
F3 C24 . 1.357(5)
F4 C25 . 1.357(6)
F5 C26 . 1.347(5)
F6 C28 . 1.343(5)
F7 C29 . 1.344(7)
F8 C30 . 1.333(6)
F9 C31 . 1.350(7)
F10 C32 . 1.354(6)
O1 C44 . 1.362(4)
O1 H1 . 0.84
O2 C39 . 1.281(5)
O2 C40 . 1.459(5)
O3 C39 . 1.198(5)
N1 C1 . 1.371(5)
N1 C4 . 1.388(4)
N2 C6 . 1.353(4)
N2 C9 . 1.361(5)
N2 H2A . 0.88
N3 C11 . 1.366(5)
N3 C14 . 1.381(4)
N4 C19 . 1.361(5)
N4 C16 . 1.374(4)
N4 H4A . 0.88
N5 C51 . 1.336(5)
N5 C57 . 1.394(5)
N6 C51 . 1.374(5)
N6 C52 . 1.393(5)
C1 C20 . 1.394(5)
C1 C2 . 1.446(5)
C2 C3 . 1.342(5)
C2 H2 . 0.95
C3 C4 . 1.423(5)
C3 H3 . 0.95
C4 C5 . 1.393(5)
C5 C6 . 1.405(5)
C5 C33 . 1.500(5)
C6 C7 . 1.450(5)
C7 C8 . 1.332(5)
C7 H7 . 0.95
C8 C9 . 1.442(5)
C8 H8 . 0.95
C9 C10 . 1.406(5)
C10 C11 . 1.406(5)
C10 C27 . 1.477(6)
C11 C12 . 1.440(5)
C12 C13 . 1.354(5)
C12 H12 . 0.95
C13 C14 . 1.428(5)
C13 H13 . 0.95
C14 C15 . 1.393(5)
C15 C16 . 1.398(5)
C15 C41 . 1.512(5)
C16 C17 . 1.435(5)
C17 C18 . 1.345(5)
C17 H17 . 0.95
C18 C19 . 1.462(5)
C18 H18 . 0.95
C19 C20 . 1.398(5)
C20 C21 . 1.492(6)
C21 C22 . 1.358(6)
C21 C26 . 1.371(6)
C22 C23 . 1.384(7)
C23 C24 . 1.354(7)
C24 C25 . 1.357(7)
C25 C26 . 1.369(6)
C27 C32 . 1.366(6)
C27 C28 . 1.366(6)
C28 C29 . 1.392(7)
C29 C30 . 1.355(8)
C30 C31 . 1.342(8)
C31 C32 . 1.383(7)
C33 C38 . 1.349(6)
C33 C34 . 1.376(5)
C34 C35 . 1.388(6)
C34 H34 . 0.95
C35 C36 . 1.349(6)
C35 H35 . 0.95
C36 C37 . 1.378(5)
C36 C39 . 1.482(5)
C37 C38 . 1.375(6)
C37 H37 . 0.95
C38 H38 . 0.95
C40 H40A . 0.98
C40 H40B . 0.98
C40 H40C . 0.98
C41 C46 . 1.352(5)
C41 C42 . 1.382(5)
C42 C43 . 1.396(5)
C42 H42 . 0.95
C43 C44 . 1.392(5)
C43 C47 . 1.554(5)
C44 C45 . 1.395(5)
C45 C46 . 1.394(5)
C45 C51 . 1.461(5)
C46 H46 . 0.95
C47 C50 . 1.507(6)
C47 C48 . 1.520(6)
C47 C49 . 1.546(6)
C48 H48A . 0.98
C48 H48B . 0.98
C48 H48C . 0.98
C49 H49A . 0.98
C49 H49B . 0.98
C49 H49C . 0.98
C50 H50A . 0.98
C50 H50B . 0.98
C50 H50C . 0.98
C52 C53 . 1.383(6)
C52 C57 . 1.392(6)
C53 C54 . 1.379(6)
C53 H53 . 0.95
C54 C55 . 1.384(6)
C54 H54 . 0.95
C55 C56 . 1.368(6)
C55 H55 . 0.95
C56 C57 . 1.386(6)
C56 H56 . 0.95
